data_4501285
loop_
_publ_author_name
'McHugh, Charlene'
'Erxleben, Andrea'

_publ_section_title
;
 Supramolecular Structures and Tautomerism of Carboxylate Salts of Adenine
 and Pharmaceutically RelevantN6-Substituted Adenine
;
_journal_issue 11
_journal_name_full 'Crystal Growth &amp; Design'
_journal_page_first 5096
_journal_paper_doi 10.1021/cg201007m
_journal_volume 11
_journal_year 2011
_chemical_formula_sum 'C23 H27 N15 O10'
_chemical_formula_weight 673.60
_chemical_name_systematic
; 
 ? 
;
_space_group_IT_number 14
_symmetry_cell_setting monoclinic
_symmetry_space_group_name_Hall '-P 2ybc'
_symmetry_space_group_name_H-M 'P 1 21/c 1'
_atom_sites_solution_hydrogens difmap
_atom_sites_solution_primary direct
_atom_sites_solution_secondary difmap
_audit_creation_method SHELXL-97
_cell_angle_alpha 90.00
_cell_angle_beta 100.822(6)
_cell_angle_gamma 90.00
_cell_formula_units_Z 4
_cell_length_a 13.8273(9)
_cell_length_b 16.7538(9)
_cell_length_c 13.0832(9)
_cell_measurement_reflns_used 5631
_cell_measurement_temperature 293(2)
_cell_measurement_theta_max 25.68
_cell_measurement_theta_min 3.17
_cell_volume 2976.9(3)
_computing_cell_refinement
;
CrysAlisPro, Oxford Diffraction Ltd.,
Version 1.171.33.31 (release 08-01-2009 CrysAlis171 .NET)
(compiled Jan  8 2009,16:24:04)
;
_computing_data_collection
;
CrysAlisPro, Oxford Diffraction Ltd.,
Version 1.171.33.31 (release 08-01-2009 CrysAlis171 .NET)
(compiled Jan  8 2009,16:24:04)
;
_computing_data_reduction
;
CrysAlisPro, Oxford Diffraction Ltd.,
Version 1.171.33.31 (release 08-01-2009 CrysAlis171 .NET)
(compiled Jan  8 2009,16:24:04)
;
_diffrn_ambient_temperature 293(2)
_diffrn_detector_area_resol_mean 16.1048
_diffrn_measured_fraction_theta_full 0.998
_diffrn_measured_fraction_theta_max 0.998
_diffrn_measurement_device_type 'Goniometer KM4/Xcalibur, detector: Sapphire3'
_diffrn_radiation_monochromator graphite
_diffrn_radiation_source 'Enhance (Mo) X-ray Source'
_diffrn_radiation_type MoK\a
_diffrn_radiation_wavelength 0.71073
_diffrn_reflns_av_R_equivalents 0.0489
_diffrn_reflns_av_sigmaI/netI 0.1081
_diffrn_reflns_limit_h_max 8
_diffrn_reflns_limit_h_min -16
_diffrn_reflns_limit_k_max 20
_diffrn_reflns_limit_k_min -17
_diffrn_reflns_limit_l_max 15
_diffrn_reflns_limit_l_min -15
_diffrn_reflns_number 11679
_diffrn_reflns_theta_full 25.68
_diffrn_reflns_theta_max 25.68
_diffrn_reflns_theta_min 3.17
_exptl_absorpt_coefficient_mu 0.121
_exptl_absorpt_correction_T_max 0.9762
_exptl_absorpt_correction_T_min 0.9532
_exptl_absorpt_correction_type multi-scan
_exptl_absorpt_process_details
; 
CrysAlis RED, Oxford Diffraction Ltd.,
Version 1.171.33.31 (release 08-01-2009 CrysAlis171 .NET)
(compiled Jan  8 2009,16:24:04)
Empirical absorption correction using spherical harmonics,
 implemented in SCALE3 ABSPACK scaling algorithm.
;
_exptl_crystal_colour colourless
_exptl_crystal_density_diffrn 1.503
_exptl_crystal_density_method 'not measured'
_exptl_crystal_description needle
_exptl_crystal_F_000 1400
_exptl_crystal_size_max 0.40
_exptl_crystal_size_mid 0.20
_exptl_crystal_size_min 0.20
_refine_diff_density_max 0.186
_refine_diff_density_min -0.234
_refine_diff_density_rms 0.047
_refine_ls_extinction_method none
_refine_ls_goodness_of_fit_ref 0.901
_refine_ls_hydrogen_treatment mixed
_refine_ls_matrix_type full
_refine_ls_number_parameters 541
_refine_ls_number_reflns 5631
_refine_ls_number_restraints 0
_refine_ls_restrained_S_all 0.901
_refine_ls_R_factor_all 0.1457
_refine_ls_R_factor_gt 0.0544
_refine_ls_shift/su_max 0.000
_refine_ls_shift/su_mean 0.000
_refine_ls_structure_factor_coef Fsqd
_refine_ls_weighting_details 'calc w=1/[\s^2^(Fo^2^)+(0.0184P)^2^+0.0000P] where P=(Fo^2^+2Fc^2^)/3'
_refine_ls_weighting_scheme calc
_refine_ls_wR_factor_gt 0.0787
_refine_ls_wR_factor_ref 0.1105
_reflns_number_gt 2578
_reflns_number_total 5631
_reflns_threshold_expression >2sigma(I)
_cod_data_source_file cg201007m_si_002.cif
_cod_data_source_block 3
_cod_original_sg_symbol_H-M P2(1)/c
_cod_database_code 4501285

loop_
_symmetry_equiv_pos_as_xyz
'x, y, z'
'-x, y+1/2, -z+1/2'
'-x, -y, -z'
'x, -y-1/2, z-1/2'

loop_
_atom_site_label
_atom_site_type_symbol
_atom_site_fract_x
_atom_site_fract_y
_atom_site_fract_z
_atom_site_U_iso_or_equiv
_atom_site_adp_type
_atom_site_occupancy
_atom_site_symmetry_multiplicity
_atom_site_calc_flag
O1W O 0.0746(3) 0.0380(2) 0.2478(3) 0.0796(10) Uani 1 1 d
O2W O 0.8716(3) 0.5297(2) 0.0201(3) 0.0914(11) Uani 1 1 d
O3 O 0.3894(2) 0.11206(13) 0.08018(17) 0.0543(7) Uani 1 1 d
O4 O 0.5455(2) 0.14538(14) 0.12188(19) 0.0695(8) Uani 1 1 d
O1 O 0.2345(2) 0.18341(15) 0.02950(18) 0.0622(7) Uani 1 1 d
O2 O 0.1817(2) 0.30812(15) 0.01419(18) 0.0675(8) Uani 1 1 d
N6A N 0.4317(3) 0.73749(18) 0.1218(2) 0.0522(9) Uani 1 1 d
N7A N 0.6208(2) 0.63501(16) 0.16969(19) 0.0482(8) Uani 1 1 d
N9 N 0.1752(2) 0.69267(16) 0.05634(19) 0.0465(8) Uani 1 1 d
N7 N 0.0146(2) 0.72361(16) 0.03215(19) 0.0442(8) Uani 1 1 d
N3A N 0.4297(2) 0.48834(16) 0.10570(19) 0.0495(8) Uani 1 1 d
N1A N 0.3529(2) 0.61514(16) 0.09265(19) 0.0440(7) Uani 1 1 d
N1 N 0.1135(2) 0.92940(16) 0.0485(2) 0.0505(8) Uani 1 1 d
N9A N 0.6064(2) 0.50150(19) 0.1592(2) 0.0490(8) Uani 1 1 d
N3 N 0.2398(2) 0.82774(17) 0.07078(19) 0.0484(8) Uani 1 1 d
N1B N 0.1531(2) 0.38310(16) 0.2574(2) 0.0459(8) Uani 1 1 d
N6B N 0.2299(3) 0.25965(17) 0.2746(2) 0.0466(8) Uani 1 1 d
N7B N 0.4193(2) 0.35860(16) 0.34068(19) 0.0479(8) Uani 1 1 d
N3B N 0.2308(2) 0.50866(16) 0.2955(2) 0.0585(9) Uani 1 1 d
N9B N 0.4072(2) 0.49154(18) 0.3524(2) 0.0518(8) Uani 1 1 d
N6 N -0.0535(2) 0.90086(19) 0.0202(2) 0.0516(8) Uani 1 1 d
H3W H 0.848(4) 0.581(3) -0.002(3) 0.15(2) Uiso 1 1 d
H4W H 0.897(5) 0.528(4) 0.083(4) 0.24(4) Uiso 1 1 d
H6A H -0.072(2) 0.9565(19) 0.006(2) 0.076(12) Uiso 1 1 d
H6B H -0.110(3) 0.8657(19) 0.002(2) 0.065(12) Uiso 1 1 d
H9B H 0.429(3) 0.548(2) 0.363(2) 0.078(12) Uiso 1 1 d
H7 H -0.061(3) 0.715(2) 0.013(3) 0.101(15) Uiso 1 1 d
H9A H 0.622(3) 0.440(2) 0.154(2) 0.107(14) Uiso 1 1 d
H1C H 0.314(3) 0.137(2) 0.054(3) 0.108(15) Uiso 1 1 d
H6AA H 0.370(3) 0.765(2) 0.104(3) 0.095(15) Uiso 1 1 d
H6AB H 0.490(3) 0.763(2) 0.141(2) 0.077(14) Uiso 1 1 d
H11 H 0.350(2) 0.3509(18) 0.0695(19) 0.063(10) Uiso 1 1 d
H1A H 0.284(3) 0.6442(18) 0.077(2) 0.064(10) Uiso 1 1 d
H1W H 0.055(3) 0.087(2) 0.233(3) 0.081(15) Uiso 1 1 d
H12 H 0.499(2) 0.2863(17) 0.112(2) 0.063(11) Uiso 1 1 d
H1B H 0.076(3) 0.354(2) 0.242(3) 0.106(14) Uiso 1 1 d
H6BB H 0.288(3) 0.2287(19) 0.291(2) 0.076(13) Uiso 1 1 d
H6BA H 0.163(3) 0.236(2) 0.254(3) 0.093(14) Uiso 1 1 d
C6B C 0.2369(3) 0.33797(19) 0.2820(2) 0.0412(9) Uani 1 1 d
H8A H 0.744(3) 0.5579(19) 0.201(2) 0.084(13) Uiso 1 1 d
H8B H 0.540(3) 0.430(2) 0.384(3) 0.107(16) Uiso 1 1 d
H2A H 0.283(3) 0.5123(18) 0.063(2) 0.071(12) Uiso 1 1 d
H2 H 0.263(2) 0.9478(18) 0.075(2) 0.077(11) Uiso 1 1 d
H8 H 0.066(2) 0.6044(16) 0.0343(18) 0.049(9) Uiso 1 1 d
H2W H 0.083(5) 0.019(3) 0.194(4) 0.21(4) Uiso 1 1 d
H2B H 0.086(3) 0.4881(19) 0.249(2) 0.077(12) Uiso 1 1 d
C2B C 0.1537(3) 0.4640(2) 0.2652(3) 0.0590(11) Uani 1 1 d
C4B C 0.3143(3) 0.46422(19) 0.3189(2) 0.0442(9) Uani 1 1 d
C8B C 0.4669(3) 0.4265(2) 0.3638(3) 0.0557(11) Uani 1 1 d
C5B C 0.3227(3) 0.38254(19) 0.3121(2) 0.0413(9) Uani 1 1 d
C8A C 0.6674(3) 0.5657(2) 0.1787(3) 0.0523(10) Uani 1 1 d
C6A C 0.4367(3) 0.65860(19) 0.1191(2) 0.0396(8) Uani 1 1 d
C5A C 0.5236(3) 0.61307(18) 0.1403(2) 0.0413(9) Uani 1 1 d
C2A C 0.3518(3) 0.5340(2) 0.0866(3) 0.0494(10) Uani 1 1 d
C4A C 0.5135(3) 0.53115(19) 0.1327(2) 0.0412(9) Uani 1 1 d
C2 C 0.2067(3) 0.9022(2) 0.0649(3) 0.0553(10) Uani 1 1 d
C4 C 0.1640(3) 0.77405(19) 0.0575(2) 0.0402(9) Uani 1 1 d
C5 C 0.0663(3) 0.79468(19) 0.0412(2) 0.0380(8) Uani 1 1 d
C6 C 0.0397(3) 0.87517(19) 0.0367(2) 0.0427(9) Uani 1 1 d
C8 C 0.0832(3) 0.6658(2) 0.0400(2) 0.0483(10) Uani 1 1 d
C10 C 0.2484(3) 0.2582(2) 0.0345(2) 0.0488(9) Uani 1 1 d
C11 C 0.3514(3) 0.2898(2) 0.0668(3) 0.0476(9) Uani 1 1 d
C12 C 0.4361(3) 0.2519(2) 0.0931(2) 0.0467(9) Uani 1 1 d
C13 C 0.4586(3) 0.1657(2) 0.0983(2) 0.0482(9) Uani 1 1 d
C14 C 0.7422(3) 0.3268(2) 0.1760(2) 0.0466(9) Uani 1 1 d
C15 C 0.7728(3) 0.2416(2) 0.1813(2) 0.0423(9) Uani 1 1 d
C16 C 0.8612(3) 0.2080(2) 0.1948(2) 0.0421(9) Uani 1 1 d
C17 C 0.9610(3) 0.2441(2) 0.2094(2) 0.0425(9) Uani 1 1 d
H6C H 0.887(3) 0.362(2) 0.205(3) 0.107(15) Uiso 1 1 d
O6 O 0.8076(2) 0.38379(13) 0.18867(17) 0.0564(7) Uani 1 1 d
O5 O 0.6544(2) 0.34300(14) 0.15833(19) 0.0699(8) Uani 1 1 d
O7 O 1.03292(19) 0.19881(13) 0.21835(17) 0.0568(7) Uani 1 1 d
O8 O 0.96959(19) 0.32015(13) 0.21313(17) 0.0524(6) Uani 1 1 d
H15 H 0.713(2) 0.2073(15) 0.1705(18) 0.039(8) Uiso 1 1 d
H16 H 0.864(2) 0.1503(16) 0.1949(17) 0.041(8) Uiso 1 1 d

loop_
_atom_site_aniso_label
_atom_site_aniso_U_11
_atom_site_aniso_U_22
_atom_site_aniso_U_33
_atom_site_aniso_U_23
_atom_site_aniso_U_13
_atom_site_aniso_U_12
O1W 0.078(3) 0.050(2) 0.105(3) 0.0064(18) 0.0018(19) 0.0072(19)
O2W 0.085(3) 0.063(2) 0.119(3) -0.009(2) 0.001(2) 0.004(2)
O3 0.0474(19) 0.0373(14) 0.0771(16) -0.0020(12) 0.0086(14) -0.0044(14)
O4 0.045(2) 0.0468(16) 0.110(2) 0.0019(14) -0.0018(16) 0.0090(15)
O1 0.0436(19) 0.0443(15) 0.0965(18) -0.0080(14) 0.0076(15) -0.0042(15)
O2 0.0408(19) 0.0595(17) 0.0980(19) 0.0047(14) 0.0021(15) 0.0142(16)
N6A 0.033(2) 0.0348(19) 0.085(2) 0.0032(16) 0.0004(19) 0.0024(18)
N7A 0.030(2) 0.0456(18) 0.0654(18) -0.0014(14) 0.0002(15) 0.0012(16)
N9 0.039(2) 0.0417(18) 0.0562(17) -0.0014(13) 0.0033(15) 0.0107(17)
N7 0.038(2) 0.0390(17) 0.0552(18) -0.0001(13) 0.0076(16) 0.0064(17)
N3A 0.041(2) 0.0375(17) 0.0679(19) -0.0013(14) 0.0045(16) -0.0018(16)
N1A 0.029(2) 0.0369(17) 0.0637(18) 0.0022(14) 0.0035(15) -0.0015(16)
N1 0.033(2) 0.0391(17) 0.0757(19) 0.0039(14) 0.0006(16) 0.0023(16)
N9A 0.039(2) 0.0370(17) 0.0688(19) 0.0002(15) 0.0058(15) 0.0044(18)
N3 0.038(2) 0.0441(17) 0.0606(17) 0.0040(14) 0.0044(15) 0.0084(16)
N1B 0.030(2) 0.0392(18) 0.0676(18) -0.0013(14) 0.0075(15) -0.0012(16)
N6B 0.035(2) 0.0348(18) 0.067(2) 0.0005(14) 0.0024(17) -0.0013(18)
N7B 0.038(2) 0.0409(17) 0.0612(17) 0.0029(14) 0.0003(15) -0.0011(17)
N3B 0.046(2) 0.0386(17) 0.089(2) -0.0028(16) 0.0088(18) 0.0048(18)
N9B 0.046(2) 0.0360(18) 0.072(2) -0.0014(15) 0.0056(16) -0.0110(18)
N6 0.032(2) 0.0345(18) 0.084(2) 0.0027(16) 0.0007(17) 0.0033(18)
C6B 0.041(3) 0.035(2) 0.049(2) -0.0007(15) 0.0116(18) 0.0030(19)
C2B 0.043(3) 0.047(2) 0.087(3) -0.001(2) 0.013(2) 0.002(2)
C4B 0.040(3) 0.0316(19) 0.061(2) -0.0009(16) 0.0099(19) -0.0036(19)
C8B 0.046(3) 0.047(2) 0.073(3) 0.003(2) 0.008(2) 0.001(2)
C5B 0.033(2) 0.039(2) 0.051(2) 0.0001(16) 0.0052(18) -0.0019(19)
C8A 0.039(3) 0.052(2) 0.064(2) 0.0049(19) 0.005(2) 0.009(2)
C6A 0.036(2) 0.035(2) 0.0468(19) 0.0031(15) 0.0058(17) -0.0007(18)
C5A 0.035(2) 0.034(2) 0.053(2) -0.0020(15) 0.0029(18) 0.0030(18)
C2A 0.040(3) 0.044(2) 0.063(2) 0.0031(18) 0.006(2) -0.004(2)
C4A 0.033(2) 0.037(2) 0.053(2) 0.0020(16) 0.0073(18) 0.0113(19)
C2 0.038(3) 0.048(2) 0.076(3) 0.0019(19) 0.002(2) 0.000(2)
C4 0.038(2) 0.039(2) 0.0431(19) 0.0035(15) 0.0055(17) 0.0058(19)
C5 0.036(2) 0.0339(19) 0.0419(19) -0.0010(14) 0.0028(16) 0.0056(18)
C6 0.037(2) 0.040(2) 0.051(2) -0.0004(16) 0.0074(18) 0.004(2)
C8 0.055(3) 0.036(2) 0.053(2) 0.0010(17) 0.008(2) 0.008(2)
C10 0.039(3) 0.054(2) 0.053(2) -0.0010(18) 0.0075(19) 0.003(2)
C11 0.043(3) 0.037(2) 0.063(2) -0.0023(17) 0.0100(19) 0.002(2)
C12 0.039(3) 0.031(2) 0.069(2) -0.0017(17) 0.006(2) -0.001(2)
C13 0.047(3) 0.041(2) 0.054(2) 0.0012(17) 0.005(2) 0.001(2)
C14 0.036(3) 0.044(2) 0.058(2) 0.0000(17) 0.0021(19) 0.005(2)
C15 0.035(2) 0.037(2) 0.054(2) -0.0023(16) 0.0045(18) -0.0029(19)
C16 0.042(3) 0.030(2) 0.053(2) -0.0035(16) 0.0062(18) -0.0041(19)
C17 0.042(3) 0.035(2) 0.047(2) 0.0010(16) 0.0018(18) 0.001(2)
O6 0.0402(18) 0.0368(14) 0.0912(17) -0.0021(12) 0.0096(15) -0.0050(14)
O5 0.041(2) 0.0453(16) 0.116(2) 0.0022(14) -0.0030(16) 0.0072(15)
O7 0.0377(18) 0.0446(15) 0.0836(16) -0.0013(12) -0.0003(13) 0.0055(14)
O8 0.0314(17) 0.0361(14) 0.0890(16) -0.0049(12) 0.0095(13) -0.0035(13)

loop_
_atom_type_symbol
_atom_type_description
_atom_type_scat_dispersion_real
_atom_type_scat_dispersion_imag
_atom_type_scat_source
C C 0.0033 0.0016 'International Tables Vol C Tables 4.2.6.8 and 6.1.1.4'
H H 0.0000 0.0000 'International Tables Vol C Tables 4.2.6.8 and 6.1.1.4'
N N 0.0061 0.0033 'International Tables Vol C Tables 4.2.6.8 and 6.1.1.4'
O O 0.0106 0.0060 'International Tables Vol C Tables 4.2.6.8 and 6.1.1.4'

loop_
_geom_angle_atom_site_label_1
_geom_angle_atom_site_label_2
_geom_angle_atom_site_label_3
_geom_angle
H1W O1W H2W 106(5)
H3W O2W H4W 113(5)
C13 O3 H1C 114(2)
C6A N6A H6AA 121(2)
C6A N6A H6AB 116(2)
H6AA N6A H6AB 123(3)
C8A N7A C5A 103.0(3)
C8 N9 C4 103.4(3)
C8 N7 C5 105.5(3)
C8 N7 H7 126(2)
C5 N7 H7 128(2)
C2A N3A C4A 112.0(3)
C6A N1A C2A 123.4(3)
C6A N1A H1A 119.8(17)
C2A N1A H1A 116.8(17)
C2 N1 C6 118.1(3)
C4A N9A C8A 106.4(3)
C4A N9A H9A 122(2)
C8A N9A H9A 131(2)
C2 N3 C4 111.3(3)
C2B N1B C6B 122.7(4)
C2B N1B H1B 115.4(19)
C6B N1B H1B 121.1(19)
C6B N6B H6BB 119(2)
C6B N6B H6BA 118(2)
H6BB N6B H6BA 123(3)
C8B N7B C5B 103.1(3)
C2B N3B C4B 111.5(3)
C4B N9B C8B 106.5(3)
C4B N9B H9B 127(2)
C8B N9B H9B 126(2)
C6 N6 H6A 123(2)
C6 N6 H6B 123.3(19)
H6A N6 H6B 112(3)
N6B C6B N1B 119.0(3)
N6B C6B C5B 126.9(4)
N1B C6B C5B 114.1(3)
N3B C2B N1B 126.1(4)
N3B C2B H2B 120.8(19)
N1B C2B H2B 113(2)
N9B C4B N3B 126.9(3)
N9B C4B C5B 105.7(3)
N3B C4B C5B 127.4(4)
N7B C8B N9B 113.6(4)
N7B C8B H8B 123(2)
N9B C8B H8B 123(2)
N7B C5B C4B 111.2(3)
N7B C5B C6B 130.6(3)
C4B C5B C6B 118.2(4)
N7A C8A N9A 113.7(4)
N7A C8A H8A 125.5(19)
N9A C8A H8A 120.7(19)
N6A C6A N1A 119.7(3)
N6A C6A C5A 125.7(4)
N1A C6A C5A 114.6(3)
N7A C5A C4A 111.4(3)
N7A C5A C6A 131.6(3)
C4A C5A C6A 117.0(3)
N3A C2A N1A 125.0(4)
N3A C2A H2A 123.0(19)
N1A C2A H2A 112.0(19)
N3A C4A N9A 126.5(3)
N3A C4A C5A 128.0(3)
N9A C4A C5A 105.5(3)
N3 C2 N1 129.6(4)
N3 C2 H2 115.1(17)
N1 C2 H2 115.3(17)
N3 C4 C5 124.3(3)
N3 C4 N9 124.8(3)
C5 C4 N9 111.0(3)
C4 C5 N7 105.9(3)
C4 C5 C6 119.6(3)
N7 C5 C6 134.5(3)
N6 C6 N1 119.1(3)
N6 C6 C5 123.8(3)
N1 C6 C5 117.1(3)
N9 C8 N7 114.1(3)
N9 C8 H8 122.7(16)
N7 C8 H8 123.2(17)
O2 C10 O1 123.9(4)
O2 C10 C11 116.8(3)
O1 C10 C11 119.3(3)
C12 C11 C10 130.6(4)
C12 C11 H11 119.6(18)
C10 C11 H11 109.7(18)
C11 C12 C13 130.7(4)
C11 C12 H12 117.3(17)
C13 C12 H12 111.9(17)
O4 C13 O3 120.3(3)
O4 C13 C12 118.0(4)
O3 C13 C12 121.7(4)
O5 C14 O6 120.1(3)
O5 C14 C15 119.0(4)
O6 C14 C15 120.8(3)
C16 C15 C14 131.4(4)
C16 C15 H15 119.5(16)
C14 C15 H15 109.2(16)
C15 C16 C17 130.8(3)
C15 C16 H16 117.7(18)
C17 C16 H16 111.4(17)
O7 C17 O8 122.6(4)
O7 C17 C16 118.2(3)
O8 C17 C16 119.2(3)
C14 O6 H6C 115(2)

loop_
_geom_bond_atom_site_label_1
_geom_bond_atom_site_label_2
_geom_bond_distance
O1W H1W 0.87(4)
O1W H2W 0.80(5)
O2W H3W 0.94(5)
O2W H4W 0.83(5)
O3 C13 1.302(4)
O3 H1C 1.12(4)
O4 C13 1.231(4)
O1 C10 1.267(4)
O2 C10 1.236(4)
N6A C6A 1.324(4)
N6A H6AA 0.96(4)
N6A H6AB 0.91(3)
N7A C8A 1.323(4)
N7A C5A 1.377(4)
N9 C8 1.328(4)
N9 C4 1.372(4)
N7 C8 1.346(4)
N7 C5 1.382(4)
N7 H7 1.04(4)
N3A C2A 1.306(4)
N3A C4A 1.352(4)
N1A C6A 1.357(4)
N1A C2A 1.362(4)
N1A H1A 1.05(3)
N1 C2 1.345(4)
N1 C6 1.354(4)
N9A C4A 1.359(4)
N9A C8A 1.361(4)
N9A H9A 1.05(4)
N3 C2 1.326(4)
N3 C4 1.367(4)
N1B C2B 1.359(4)
N1B C6B 1.370(4)
N1B H1B 1.15(4)
N6B C6B 1.318(4)
N6B H6BB 0.95(4)
N6B H6BA 0.99(4)
N7B C8B 1.321(4)
N7B C5B 1.377(4)
N3B C2B 1.302(4)
N3B C4B 1.360(4)
N9B C4B 1.356(4)
N9B C8B 1.358(4)
N9B H9B 0.99(3)
N6 C6 1.336(4)
N6 H6A 0.97(3)
N6 H6B 0.97(3)
C6B C5B 1.395(4)
C2B H2B 1.01(3)
C4B C5B 1.378(4)
C8B H8B 1.00(4)
C8A H8A 1.05(4)
C6A C5A 1.406(4)
C5A C4A 1.381(4)
C2A H2A 1.01(3)
C2 H2 1.08(3)
C4 C5 1.373(4)
C5 C6 1.396(4)
C8 H8 1.06(3)
C10 C11 1.504(5)
C11 C12 1.320(5)
C11 H11 1.02(3)
C12 C13 1.476(4)
C12 H12 1.03(3)
C14 O5 1.223(4)
C14 O6 1.304(4)
C14 C15 1.486(4)
C15 C16 1.327(5)
C15 H15 0.99(3)
C16 C17 1.486(5)
C16 H16 0.97(2)
C17 O7 1.239(4)
C17 O8 1.279(3)
O6 H6C 1.13(4)
